data_1528156
loop_
_publ_author_name
'Tullberg, A.'
'Vannerberg, N.G.'

_publ_section_title
;
 The crystal structure of Na2 Fe (C N)5 N H3 (H2 O)2
;
_journal_name_full 'Acta Chemica Scandinavica (1-27,1973-42,1988)'
_journal_page_first 3382
_journal_page_last 3383
_journal_volume 26
_journal_year 1972
_chemical_formula_sum 'C5 H7 Fe N6 Na2 O2'
_chemical_name_systematic 'Na2 Fe (C N)5 N H3 (H2 O)2'
_space_group_IT_number 58
_symmetry_space_group_name_Hall '-P 2 2n'
_symmetry_space_group_name_H-M 'P n n m'
_cell_angle_alpha 90
_cell_angle_beta 90
_cell_angle_gamma 90
_cell_formula_units_Z 4
_cell_length_a 6.1
_cell_length_b 11.9
_cell_length_c 15.5
_cell_volume 1125.145
_citation_journal_id_ASTM ACSAA4
_cod_data_source_file Tullberg_ACSAA4_1972_1213.cif
_cod_data_source_block C5H7Fe1N6Na2O2
_cod_original_formula_sum 'C5 H7 Fe1 N6 Na2 O2'
_cod_database_code 1528156

loop_
_symmetry_equiv_pos_as_xyz
x,y,z
-x,-y,z
x+1/2,-y+1/2,-z+1/2
-x+1/2,y+1/2,-z+1/2
-x,-y,-z
x,y,-z
-x-1/2,y-1/2,z-1/2
x-1/2,-y-1/2,z-1/2

loop_
_atom_site_label
_atom_site_type_symbol
_atom_site_fract_x
_atom_site_fract_y
_atom_site_fract_z
_atom_site_occupancy
_atom_site_U_iso_or_equiv
_atom_site_attached_hydrogens
N2 N-3 0.673 0.125 0.644 1 0.0 0
Na1 Na+1 0.5 0 0.247 1 0.0 0
C2 C+2 0.614 0.183 0.59 1 0.0 0
N4 N-3 0.768 0.372 0.5 1 0.0 3
O1 O-2 0.174 0.125 0.269 1 0.0 2
C1 C+2 0.251 0.18 0.5 1 0.0 0
C3 C+2 0.345 0.364 0.412 1 0.0 0
Fe1 Fe+3 0.495 0.278 0.5 1 0.0 0
N3 N-3 0.245 0.412 0.361 1 0.0 0
N1 N-3 0.1 0.12 0.5 1 0.0 0
Na2 Na+1 0 0 0.378 1 0.0 0
